data_4130367
loop_
_publ_author_name
'Xu, Weici'
'Arieno, Marcus'
'L\"ow, Henrik'
'Huang, Kaifang'
'Xie, Xiulan'
'Cruchter, Thomas'
'Ma, Qiao'
'Xi, Jianwei'
'Huang, Biao'
'Wiest, Olaf'
'Gong, Lei'
'Meggers, Eric'

_publ_section_title
;
 Metal-Templated Design: Enantioselective Hydrogen-Bond-Driven Catalysis
 Requiring Only Parts-per-Million Catalyst Loading.
;
_journal_issue 28
_journal_name_full 'Journal of the American Chemical Society'
_journal_page_first 8774
_journal_page_last 8780
_journal_paper_doi 10.1021/jacs.6b02769
_journal_volume 138
_journal_year 2016
_chemical_formula_moiety 'C34 H23 Cl N5 O2 Rh&#x00A3;&#x00AC;CH2Cl2, CH2Cl2'
_chemical_formula_sum 'C36 H27 Cl5 N5 O2 Rh'
_chemical_formula_weight 841.79
_space_group_IT_number 14
_space_group_name_Hall '-P 2yn'
_space_group_name_H-M_alt 'P 1 21/n 1'
_symmetry_cell_setting monoclinic
_symmetry_space_group_name_H-M 'P 1 21/n 1'
_atom_sites_solution_hydrogens geom
_atom_sites_solution_primary direct
_atom_sites_solution_secondary difmap
_audit_creation_method SHELXL-97
_cell_angle_alpha 90.00
_cell_angle_beta 104.508(3)
_cell_angle_gamma 90.00
_cell_formula_units_Z 4
_cell_length_a 10.4226(3)
_cell_length_b 22.0201(4)
_cell_length_c 15.7757(4)
_cell_measurement_reflns_used 6861
_cell_measurement_temperature 173(2)
_cell_measurement_theta_max 26.0
_cell_measurement_theta_min 1.79
_cell_volume 3505.18(16)
_computing_cell_refinement 'Bruker FRAMBO'
_computing_data_collection 'Bruker FRAMBO'
_computing_data_reduction 'Bruker FRAMBO'
_computing_molecular_graphics 'Bruker SHELXTL'
_computing_publication_material 'Bruker SHELXTL'
_computing_structure_refinement 'SHELXL-97 (Sheldrick, 1997)'
_computing_structure_solution 'SHELXS-97 (Sheldrick, 1990)'
_diffrn_ambient_temperature 173(2)
_diffrn_measured_fraction_theta_full 0.996
_diffrn_measured_fraction_theta_max 0.996
_diffrn_measurement_device_type 'multiwire proportional'
_diffrn_measurement_method 'phi and omega scans'
_diffrn_radiation_monochromator graphite
_diffrn_radiation_source 'fine-focus sealed tube'
_diffrn_radiation_type MoK\a
_diffrn_radiation_wavelength 0.71073
_diffrn_reflns_av_R_equivalents 0.0241
_diffrn_reflns_av_sigmaI/netI 0.0295
_diffrn_reflns_limit_h_max 12
_diffrn_reflns_limit_h_min -6
_diffrn_reflns_limit_k_max 27
_diffrn_reflns_limit_k_min -23
_diffrn_reflns_limit_l_max 18
_diffrn_reflns_limit_l_min -19
_diffrn_reflns_number 17071
_diffrn_reflns_theta_full 26.00
_diffrn_reflns_theta_max 26.00
_diffrn_reflns_theta_min 3.25
_exptl_absorpt_coefficient_mu 0.910
_exptl_absorpt_correction_T_max 0.8987
_exptl_absorpt_correction_T_min 0.8533
_exptl_absorpt_correction_type empirical
_exptl_absorpt_process_details SADABS
_exptl_crystal_colour Yellow
_exptl_crystal_density_diffrn 1.595
_exptl_crystal_density_method 'not measured'
_exptl_crystal_description Block
_exptl_crystal_F_000 1696
_exptl_crystal_size_max 0.18
_exptl_crystal_size_mid 0.16
_exptl_crystal_size_min 0.12
_refine_diff_density_max 1.345
_refine_diff_density_min -1.831
_refine_diff_density_rms 0.085
_refine_ls_extinction_method none
_refine_ls_goodness_of_fit_ref 1.004
_refine_ls_hydrogen_treatment constr
_refine_ls_matrix_type full
_refine_ls_number_parameters 442
_refine_ls_number_reflns 6861
_refine_ls_number_restraints 0
_refine_ls_restrained_S_all 1.004
_refine_ls_R_factor_all 0.0466
_refine_ls_R_factor_gt 0.0417
_refine_ls_shift/su_max 0.002
_refine_ls_shift/su_mean 0.000
_refine_ls_structure_factor_coef Fsqd
_refine_ls_weighting_details 'calc w=1/[\s^2^(Fo^2^)+(0.0451P)^2^+9.6574P] where P=(Fo^2^+2Fc^2^)/3'
_refine_ls_weighting_scheme calc
_refine_ls_wR_factor_gt 0.0978
_refine_ls_wR_factor_ref 0.1004
_reflns_number_gt 6247
_reflns_number_total 6861
_reflns_threshold_expression >2sigma(I)
_cod_data_source_file ja6b02769_si_004.cif
_cod_data_source_block hb2
_cod_depositor_comments
;
The following automatic conversions were performed:

data item '_exptl_absorpt_correction_type' value 'Empirical' was
changed to 'empirical' in accordance with the
/home/saulius/struct/COD-crude-data/automatic-downloads/DataCite-retrospective/ACS/depositions/lib/dictionaries/cif_core.dic
dictionary named 'cif_core.dic' version 2.4.2 last updated on
2011-04-26.

data item '_symmetry_cell_setting' value 'Monoclinic' was changed to
'monoclinic' in accordance with the
/home/saulius/struct/COD-crude-data/automatic-downloads/DataCite-retrospective/ACS/depositions/lib/dictionaries/cif_core.dic
dictionary named 'cif_core.dic' version 2.4.2 last updated on
2011-04-26.

Automatic conversion script
Id: cif_fix_values 6909 2019-04-08 15:41:33Z antanas 
;
_cod_original_cell_volume 3505.18(15)
_cod_original_sg_symbol_H-M p_1_21/n_1
_cod_database_code 4130367

loop_
_symmetry_equiv_pos_as_xyz
'x, y, z'
'-x+1/2, y+1/2, -z+1/2'
'-x, -y, -z'
'x-1/2, -y-1/2, z-1/2'

loop_
_atom_site_label
_atom_site_type_symbol
_atom_site_fract_x
_atom_site_fract_y
_atom_site_fract_z
_atom_site_U_iso_or_equiv
_atom_site_adp_type
_atom_site_occupancy
_atom_site_symmetry_multiplicity
_atom_site_calc_flag
_atom_site_refinement_flags
Rh1 Rh 0.76325(2) 0.142562(10) 0.629178(14) 0.01457(8) Uani 1 1 d .
Cl1B Cl 0.83288(15) 0.02700(6) 1.01442(9) 0.0611(3) Uani 1 1 d .
Cl2A Cl 0.72134(14) 0.07862(6) 1.24125(12) 0.0725(4) Uani 1 1 d .
Cl1A Cl 0.83212(14) 0.15927(6) 0.99126(9) 0.0592(3) Uani 1 1 d .
Cl1 Cl 1.22544(9) 0.22991(5) 0.68684(6) 0.0379(2) Uani 1 1 d .
Cl2B Cl 0.5239(2) 0.09181(12) 1.07062(19) 0.1294(10) Uani 1 1 d .
O1 O 0.9962(2) -0.00874(10) 0.64588(15) 0.0221(5) Uani 1 1 d .
O2 O 0.5568(2) 0.24953(11) 0.76161(16) 0.0262(5) Uani 1 1 d .
C1S C 0.8518(5) 0.0876(2) 0.9466(3) 0.0517(11) Uani 1 1 d .
H1SA H 0.7858 0.0833 0.8896 0.062 Uiso 1 1 calc R
H1SB H 0.9410 0.0853 0.9355 0.062 Uiso 1 1 calc R
C111 C 0.8169(3) 0.01635(14) 0.5377(2) 0.0186(6) Uani 1 1 d .
C112 C 0.7230(3) 0.00876(15) 0.4585(2) 0.0226(7) Uani 1 1 d .
H11A H 0.6569 0.0385 0.4368 0.027 Uiso 1 1 calc R
C113 C 0.7304(3) -0.04462(15) 0.4125(2) 0.0253(7) Uani 1 1 d .
H11B H 0.6679 -0.0512 0.3580 0.030 Uiso 1 1 calc R
C114 C 0.8269(4) -0.08874(15) 0.4439(2) 0.0271(7) Uani 1 1 d .
H11C H 0.8276 -0.1247 0.4106 0.033 Uiso 1 1 calc R
C115 C 0.9221(3) -0.08137(15) 0.5227(2) 0.0258(7) Uani 1 1 d .
H11D H 0.9886 -0.1109 0.5444 0.031 Uiso 1 1 calc R
C116 C 0.9133(3) -0.02808(14) 0.5672(2) 0.0207(6) Uani 1 1 d .
C117 C 0.9474(3) 0.04598(14) 0.6605(2) 0.0189(6) Uani 1 1 d .
C122 C 0.9621(3) 0.17722(15) 0.8030(2) 0.0233(7) Uani 1 1 d .
H12A H 0.9112 0.2126 0.8060 0.028 Uiso 1 1 calc R
C123 C 1.0783(4) 0.16659(16) 0.8680(2) 0.0284(7) Uani 1 1 d .
H12B H 1.1052 0.1950 0.9143 0.034 Uiso 1 1 calc R
C124 C 1.1554(4) 0.11515(17) 0.8661(2) 0.0308(8) Uani 1 1 d .
H12C H 1.2345 0.1088 0.9106 0.037 Uiso 1 1 calc R
C125 C 1.1161(3) 0.07351(16) 0.7993(2) 0.0274(7) Uani 1 1 d .
H12D H 1.1674 0.0381 0.7972 0.033 Uiso 1 1 calc R
C126 C 0.9995(3) 0.08444(14) 0.7349(2) 0.0202(6) Uani 1 1 d .
C211 C 0.6749(3) 0.27946(14) 0.6672(2) 0.0198(6) Uani 1 1 d .
C212 C 0.7271(3) 0.32070(15) 0.6182(2) 0.0253(7) Uani 1 1 d .
H21A H 0.7803 0.3080 0.5806 0.030 Uiso 1 1 calc R
C213 C 0.6975(4) 0.38177(16) 0.6271(2) 0.0324(8) Uani 1 1 d .
H21B H 0.7315 0.4114 0.5947 0.039 Uiso 1 1 calc R
C214 C 0.6194(4) 0.40065(17) 0.6822(3) 0.0370(9) Uani 1 1 d .
H21C H 0.6019 0.4427 0.6863 0.044 Uiso 1 1 calc R
C215 C 0.5665(4) 0.35979(17) 0.7312(3) 0.0338(8) Uani 1 1 d .
H21D H 0.5130 0.3724 0.7687 0.041 Uiso 1 1 calc R
C216 C 0.5970(3) 0.29943(15) 0.7218(2) 0.0253(7) Uani 1 1 d .
C221 C 0.6595(3) 0.09981(15) 0.70328(19) 0.0195(6) Uani 1 1 d .
C222 C 0.6471(3) 0.03782(15) 0.7168(2) 0.0242(7) Uani 1 1 d .
H22A H 0.6905 0.0097 0.6878 0.029 Uiso 1 1 calc R
C223 C 0.5716(4) 0.01642(16) 0.7722(2) 0.0295(8) Uani 1 1 d .
H22B H 0.5658 -0.0261 0.7812 0.035 Uiso 1 1 calc R
C224 C 0.5050(4) 0.05630(18) 0.8146(2) 0.0331(8) Uani 1 1 d .
H22C H 0.4541 0.0410 0.8522 0.040 Uiso 1 1 calc R
C225 C 0.5128(4) 0.11792(17) 0.8022(2) 0.0308(8) Uani 1 1 d .
H22D H 0.4664 0.1457 0.8297 0.037 Uiso 1 1 calc R
C226 C 0.5907(3) 0.13852(15) 0.7479(2) 0.0218(7) Uani 1 1 d .
C227 C 0.6093(3) 0.20144(15) 0.7288(2) 0.0220(7) Uani 1 1 d .
C311 C 0.4881(3) 0.12587(16) 0.4937(2) 0.0259(7) Uani 1 1 d .
H31A H 0.4607 0.1092 0.5419 0.031 Uiso 1 1 calc R
C312 C 0.3992(3) 0.12666(17) 0.4123(2) 0.0318(8) Uani 1 1 d .
H31B H 0.3128 0.1102 0.4045 0.038 Uiso 1 1 calc R
C313 C 0.4379(4) 0.15184(17) 0.3423(2) 0.0303(8) Uani 1 1 d .
H31C H 0.3787 0.1527 0.2857 0.036 Uiso 1 1 calc R
C314 C 0.5650(3) 0.17596(15) 0.3559(2) 0.0230(7) Uani 1 1 d .
H31D H 0.5933 0.1940 0.3089 0.028 Uiso 1 1 calc R
C315 C 0.6496(3) 0.17330(13) 0.4392(2) 0.0177(6) Uani 1 1 d .
C321 C 0.7840(3) 0.19788(14) 0.46022(19) 0.0180(6) Uani 1 1 d .
C322 C 0.8574(3) 0.22933(15) 0.4107(2) 0.0248(7) Uani 1 1 d .
H32A H 0.8308 0.2399 0.3505 0.030 Uiso 1 1 calc R
C323 C 0.9766(3) 0.24139(16) 0.4693(2) 0.0262(7) Uani 1 1 d .
H32B H 1.0494 0.2623 0.4566 0.031 Uiso 1 1 calc R
C121 C 0.9198(3) 0.13666(14) 0.7337(2) 0.0183(6) Uani 1 1 d .
C2S C 0.6446(16) 0.1221(3) 1.1445(5) 0.195(7) Uani 1 1 d .
H2SA H 0.6111 0.1603 1.1641 0.234 Uiso 1 1 calc R
H2SB H 0.7151 0.1334 1.1154 0.234 Uiso 1 1 calc R
N1 N 0.8428(2) 0.06301(11) 0.59996(16) 0.0169(5) Uani 1 1 d .
N2 N 0.6822(3) 0.21617(12) 0.67499(17) 0.0187(5) Uani 1 1 d .
N3 N 0.6118(3) 0.14779(12) 0.50727(17) 0.0189(5) Uani 1 1 d .
N4 N 0.8558(2) 0.19153(11) 0.54354(16) 0.0164(5) Uani 1 1 d .
N5 N 0.9726(3) 0.21847(12) 0.54790(17) 0.0201(5) Uani 1 1 d .
H5A H 1.0378 0.2209 0.5956 0.024 Uiso 1 1 calc R

loop_
_atom_site_aniso_label
_atom_site_aniso_U_11
_atom_site_aniso_U_22
_atom_site_aniso_U_33
_atom_site_aniso_U_23
_atom_site_aniso_U_13
_atom_site_aniso_U_12
Rh1 0.01708(13) 0.01315(12) 0.01344(12) 0.00027(9) 0.00373(9) 0.00012(9)
Cl1B 0.0841(9) 0.0441(6) 0.0604(7) 0.0038(6) 0.0283(7) -0.0052(6)
Cl2A 0.0610(8) 0.0374(6) 0.1329(13) -0.0071(7) 0.0502(9) -0.0003(6)
Cl1A 0.0681(8) 0.0443(6) 0.0699(8) 0.0023(6) 0.0259(7) 0.0008(6)
Cl1 0.0329(5) 0.0414(5) 0.0312(5) -0.0088(4) -0.0073(4) -0.0027(4)
Cl2B 0.0818(12) 0.145(2) 0.172(2) 0.1067(19) 0.0520(14) 0.0307(13)
O1 0.0229(11) 0.0178(11) 0.0251(11) -0.0003(9) 0.0050(9) 0.0026(9)
O2 0.0248(12) 0.0239(12) 0.0325(13) -0.0080(10) 0.0119(10) 0.0013(10)
C1S 0.069(3) 0.044(3) 0.043(2) 0.002(2) 0.017(2) -0.003(2)
C111 0.0222(15) 0.0147(14) 0.0217(15) -0.0016(12) 0.0108(13) -0.0012(12)
C112 0.0239(16) 0.0217(16) 0.0225(16) -0.0012(13) 0.0065(13) -0.0021(13)
C113 0.0280(17) 0.0244(17) 0.0244(16) -0.0062(14) 0.0081(14) -0.0063(14)
C114 0.0345(19) 0.0199(16) 0.0311(18) -0.0077(14) 0.0161(15) -0.0041(14)
C115 0.0293(18) 0.0173(16) 0.0347(18) -0.0024(14) 0.0154(15) 0.0018(13)
C116 0.0214(15) 0.0187(15) 0.0243(16) -0.0007(13) 0.0099(13) -0.0019(12)
C117 0.0201(15) 0.0172(15) 0.0213(15) 0.0027(12) 0.0090(13) 0.0005(12)
C122 0.0287(17) 0.0193(16) 0.0219(16) -0.0012(13) 0.0061(14) -0.0030(13)
C123 0.0335(19) 0.0263(17) 0.0213(16) -0.0022(14) -0.0008(14) -0.0060(15)
C124 0.0284(18) 0.0335(19) 0.0247(17) 0.0038(15) -0.0043(14) 0.0006(15)
C125 0.0281(17) 0.0253(17) 0.0260(17) 0.0034(14) 0.0012(14) 0.0038(14)
C126 0.0210(15) 0.0210(15) 0.0188(15) 0.0026(12) 0.0055(12) 0.0000(12)
C211 0.0221(15) 0.0146(14) 0.0193(15) -0.0022(12) -0.0011(12) 0.0035(12)
C212 0.0311(18) 0.0199(16) 0.0210(16) 0.0000(13) -0.0009(14) 0.0005(14)
C213 0.040(2) 0.0206(17) 0.0317(19) 0.0027(15) -0.0006(16) 0.0000(15)
C214 0.040(2) 0.0189(17) 0.044(2) -0.0062(16) -0.0055(18) 0.0077(16)
C215 0.0291(19) 0.0293(19) 0.040(2) -0.0134(16) 0.0028(16) 0.0076(15)
C216 0.0218(16) 0.0227(17) 0.0289(17) -0.0029(14) 0.0017(14) 0.0037(13)
C221 0.0193(15) 0.0228(16) 0.0165(14) 0.0000(12) 0.0043(12) -0.0016(12)
C222 0.0263(17) 0.0208(16) 0.0264(16) 0.0020(13) 0.0081(14) 0.0016(13)
C223 0.0315(18) 0.0236(17) 0.0333(19) 0.0101(15) 0.0076(15) -0.0058(14)
C224 0.0332(19) 0.039(2) 0.0324(19) 0.0044(16) 0.0173(16) -0.0078(16)
C225 0.0332(19) 0.0326(19) 0.0314(19) -0.0059(15) 0.0173(16) -0.0038(16)
C226 0.0214(16) 0.0229(16) 0.0215(15) 0.0002(13) 0.0063(13) -0.0026(13)
C227 0.0191(15) 0.0252(17) 0.0223(16) -0.0058(13) 0.0061(13) 0.0030(13)
C311 0.0233(16) 0.0256(17) 0.0283(17) 0.0047(14) 0.0053(14) -0.0031(14)
C312 0.0191(16) 0.034(2) 0.038(2) 0.0022(16) -0.0011(15) -0.0066(14)
C313 0.0283(18) 0.0312(19) 0.0257(17) 0.0006(15) -0.0037(14) 0.0002(15)
C314 0.0257(16) 0.0217(16) 0.0195(15) 0.0003(13) 0.0019(13) 0.0020(13)
C315 0.0191(15) 0.0140(14) 0.0202(15) 0.0007(12) 0.0050(12) 0.0032(12)
C321 0.0207(15) 0.0161(14) 0.0173(14) 0.0009(12) 0.0051(12) 0.0014(12)
C322 0.0250(17) 0.0273(17) 0.0215(16) 0.0077(14) 0.0045(13) 0.0000(14)
C323 0.0227(17) 0.0283(18) 0.0284(17) 0.0054(14) 0.0081(14) -0.0038(14)
C121 0.0214(15) 0.0160(14) 0.0177(14) 0.0017(12) 0.0053(12) -0.0035(12)
C2S 0.52(2) 0.023(3) 0.085(5) -0.002(3) 0.165(10) -0.031(7)
N1 0.0190(12) 0.0169(12) 0.0156(12) -0.0009(10) 0.0057(10) -0.0011(10)
N2 0.0203(13) 0.0157(13) 0.0194(13) 0.0001(10) 0.0034(10) 0.0011(10)
N3 0.0197(13) 0.0172(13) 0.0198(13) -0.0008(10) 0.0050(10) 0.0003(10)
N4 0.0160(12) 0.0155(12) 0.0174(12) -0.0011(10) 0.0035(10) -0.0007(10)
N5 0.0177(13) 0.0201(13) 0.0208(13) -0.0015(11) 0.0016(10) -0.0026(11)

loop_
_atom_type_symbol
_atom_type_description
_atom_type_scat_dispersion_real
_atom_type_scat_dispersion_imag
_atom_type_scat_source
C C 0.0033 0.0016 'International Tables Vol C Tables 4.2.6.8 and 6.1.1.4'
H H 0.0000 0.0000 'International Tables Vol C Tables 4.2.6.8 and 6.1.1.4'
N N 0.0061 0.0033 'International Tables Vol C Tables 4.2.6.8 and 6.1.1.4'
O O 0.0106 0.0060 'International Tables Vol C Tables 4.2.6.8 and 6.1.1.4'
Cl Cl 0.1484 0.1585 'International Tables Vol C Tables 4.2.6.8 and 6.1.1.4'
Rh Rh -1.1178 0.9187 'International Tables Vol C Tables 4.2.6.8 and 6.1.1.4'

loop_
_geom_angle_atom_site_label_1
_geom_angle_atom_site_label_2
_geom_angle_atom_site_label_3
_geom_angle
C121 Rh1 C221 86.40(12)
C121 Rh1 N1 80.65(11)
C221 Rh1 N1 92.14(11)
C121 Rh1 N2 94.81(11)
C221 Rh1 N2 80.54(11)
N1 Rh1 N2 171.66(10)
C121 Rh1 N4 98.55(11)
C221 Rh1 N4 174.52(11)
N1 Rh1 N4 90.98(9)
N2 Rh1 N4 96.64(10)
C121 Rh1 N3 173.11(11)
C221 Rh1 N3 99.36(11)
N1 Rh1 N3 95.29(10)
N2 Rh1 N3 89.88(10)
N4 Rh1 N3 75.86(10)
C117 O1 C116 104.5(2)
C227 O2 C216 104.5(2)
Cl1B C1S Cl1A 113.4(3)
Cl1B C1S H1SA 108.9
Cl1A C1S H1SA 108.9
Cl1B C1S H1SB 108.9
Cl1A C1S H1SB 108.9
H1SA C1S H1SB 107.7
C112 C111 C116 120.1(3)
C112 C111 N1 133.4(3)
C116 C111 N1 106.5(3)
C111 C112 C113 116.8(3)
C111 C112 H11A 121.6
C113 C112 H11A 121.6
C112 C113 C114 122.1(3)
C112 C113 H11B 119.0
C114 C113 H11B 119.0
C115 C114 C113 121.6(3)
C115 C114 H11C 119.2
C113 C114 H11C 119.2
C116 C115 C114 115.4(3)
C116 C115 H11D 122.3
C114 C115 H11D 122.3
C115 C116 O1 127.5(3)
C115 C116 C111 124.0(3)
O1 C116 C111 108.5(3)
N1 C117 O1 114.2(3)
N1 C117 C126 120.1(3)
O1 C117 C126 125.7(3)
C121 C122 C123 121.0(3)
C121 C122 H12A 119.5
C123 C122 H12A 119.5
C124 C123 C122 121.3(3)
C124 C123 H12B 119.4
C122 C123 H12B 119.4
C125 C124 C123 119.6(3)
C125 C124 H12C 120.2
C123 C124 H12C 120.2
C124 C125 C126 118.6(3)
C124 C125 H12D 120.7
C126 C125 H12D 120.7
C125 C126 C121 123.5(3)
C125 C126 C117 125.0(3)
C121 C126 C117 111.5(3)
C212 C211 C216 120.5(3)
C212 C211 N2 132.9(3)
C216 C211 N2 106.6(3)
C211 C212 C213 116.5(3)
C211 C212 H21A 121.7
C213 C212 H21A 121.7
C214 C213 C212 121.9(4)
C214 C213 H21B 119.0
C212 C213 H21B 119.0
C215 C214 C213 122.0(3)
C215 C214 H21C 119.0
C213 C214 H21C 119.0
C216 C215 C214 115.4(3)
C216 C215 H21D 122.3
C214 C215 H21D 122.3
O2 C216 C215 127.6(3)
O2 C216 C211 108.6(3)
C215 C216 C211 123.7(3)
C222 C221 C226 115.9(3)
C222 C221 Rh1 129.1(2)
C226 C221 Rh1 114.9(2)
C221 C222 C223 121.0(3)
C221 C222 H22A 119.5
C223 C222 H22A 119.5
C224 C223 C222 121.0(3)
C224 C223 H22B 119.5
C222 C223 H22B 119.5
C225 C224 C223 119.9(3)
C225 C224 H22C 120.0
C223 C224 H22C 120.0
C224 C225 C226 118.2(3)
C224 C225 H22D 120.9
C226 C225 H22D 120.9
C225 C226 C221 123.8(3)
C225 C226 C227 124.7(3)
C221 C226 C227 111.4(3)
N2 C227 O2 114.1(3)
N2 C227 C226 120.1(3)
O2 C227 C226 125.8(3)
N3 C311 C312 122.5(3)
N3 C311 H31A 118.8
C312 C311 H31A 118.8
C313 C312 C311 119.0(3)
C313 C312 H31B 120.5
C311 C312 H31B 120.5
C312 C313 C314 119.1(3)
C312 C313 H31C 120.4
C314 C313 H31C 120.4
C315 C314 C313 118.9(3)
C315 C314 H31D 120.5
C313 C314 H31D 120.5
N3 C315 C314 121.7(3)
N3 C315 C321 115.2(3)
C314 C315 C321 123.0(3)
N4 C321 C322 110.3(3)
N4 C321 C315 116.7(3)
C322 C321 C315 133.0(3)
C323 C322 C321 104.4(3)
C323 C322 H32A 127.8
C321 C322 H32A 127.8
N5 C323 C322 108.3(3)
N5 C323 H32B 125.8
C322 C323 H32B 125.8
C122 C121 C126 116.0(3)
C122 C121 Rh1 129.3(2)
C126 C121 Rh1 114.6(2)
Cl2B C2S Cl2A 119.0(4)
Cl2B C2S H2SA 107.6
Cl2A C2S H2SA 107.6
Cl2B C2S H2SB 107.6
Cl2A C2S H2SB 107.6
H2SA C2S H2SB 107.0
C117 N1 C111 106.3(3)
C117 N1 Rh1 113.1(2)
C111 N1 Rh1 140.4(2)
C227 N2 C211 106.0(3)
C227 N2 Rh1 113.0(2)
C211 N2 Rh1 141.0(2)
C311 N3 C315 118.8(3)
C311 N3 Rh1 125.5(2)
C315 N3 Rh1 115.7(2)
N5 N4 C321 106.2(2)
N5 N4 Rh1 137.6(2)
C321 N4 Rh1 116.1(2)
N4 N5 C323 110.8(3)
N4 N5 H5A 124.6
C323 N5 H5A 124.6

loop_
_geom_bond_atom_site_label_1
_geom_bond_atom_site_label_2
_geom_bond_distance
Rh1 C121 2.012(3)
Rh1 C221 2.013(3)
Rh1 N1 2.040(3)
Rh1 N2 2.042(3)
Rh1 N4 2.138(2)
Rh1 N3 2.164(3)
Cl1B C1S 1.751(5)
Cl2A C2S 1.810(10)
Cl1A C1S 1.761(5)
Cl2B C2S 1.629(13)
O1 C117 1.350(4)
O1 C116 1.390(4)
O2 C227 1.353(4)
O2 C216 1.382(4)
C1S H1SA 0.9900
C1S H1SB 0.9900
C111 C112 1.391(5)
C111 C116 1.396(4)
C111 N1 1.400(4)
C112 C113 1.394(5)
C112 H11A 0.9500
C113 C114 1.397(5)
C113 H11B 0.9500
C114 C115 1.393(5)
C114 H11C 0.9500
C115 C116 1.382(4)
C115 H11D 0.9500
C117 N1 1.312(4)
C117 C126 1.439(4)
C122 C121 1.395(4)
C122 C123 1.396(5)
C122 H12A 0.9500
C123 C124 1.393(5)
C123 H12B 0.9500
C124 C125 1.379(5)
C124 H12C 0.9500
C125 C126 1.396(5)
C125 H12D 0.9500
C126 C121 1.416(4)
C211 C212 1.389(5)
C211 C216 1.395(5)
C211 N2 1.400(4)
C212 C213 1.395(5)
C212 H21A 0.9500
C213 C214 1.395(6)
C213 H21B 0.9500
C214 C215 1.387(6)
C214 H21C 0.9500
C215 C216 1.383(5)
C215 H21D 0.9500
C221 C222 1.393(5)
C221 C226 1.410(4)
C222 C223 1.397(5)
C222 H22A 0.9500
C223 C224 1.391(5)
C223 H22B 0.9500
C224 C225 1.376(5)
C224 H22C 0.9500
C225 C226 1.395(5)
C225 H22D 0.9500
C226 C227 1.441(5)
C227 N2 1.314(4)
C311 N3 1.343(4)
C311 C312 1.384(5)
C311 H31A 0.9500
C312 C313 1.383(5)
C312 H31B 0.9500
C313 C314 1.392(5)
C313 H31C 0.9500
C314 C315 1.389(4)
C314 H31D 0.9500
C315 N3 1.355(4)
C315 C321 1.460(4)
C321 N4 1.347(4)
C321 C322 1.405(4)
C322 C323 1.376(5)
C322 H32A 0.9500
C323 N5 1.349(4)
C323 H32B 0.9500
C2S H2SA 0.9900
C2S H2SB 0.9900
N4 N5 1.341(4)
N5 H5A 0.8800

loop_
_geom_torsion_atom_site_label_1
_geom_torsion_atom_site_label_2
_geom_torsion_atom_site_label_3
_geom_torsion_atom_site_label_4
_geom_torsion
C116 C111 C112 C113 0.6(4)
N1 C111 C112 C113 178.4(3)
C111 C112 C113 C114 0.2(5)
C112 C113 C114 C115 -0.8(5)
C113 C114 C115 C116 0.5(5)
C114 C115 C116 O1 -178.8(3)
C114 C115 C116 C111 0.3(5)
C117 O1 C116 C115 179.0(3)
C117 O1 C116 C111 -0.2(3)
C112 C111 C116 C115 -0.9(5)
N1 C111 C116 C115 -179.2(3)
C112 C111 C116 O1 178.4(3)
N1 C111 C116 O1 0.0(3)
C116 O1 C117 N1 0.3(3)
C116 O1 C117 C126 179.7(3)
C121 C122 C123 C124 -0.3(5)
C122 C123 C124 C125 -0.5(5)
C123 C124 C125 C126 0.2(5)
C124 C125 C126 C121 1.0(5)
C124 C125 C126 C117 178.7(3)
N1 C117 C126 C125 -174.3(3)
O1 C117 C126 C125 6.4(5)
N1 C117 C126 C121 3.6(4)
O1 C117 C126 C121 -175.7(3)
C216 C211 C212 C213 0.1(5)
N2 C211 C212 C213 179.6(3)
C211 C212 C213 C214 -0.1(5)
C212 C213 C214 C215 -0.1(6)
C213 C214 C215 C216 0.2(6)
C227 O2 C216 C215 178.1(4)
C227 O2 C216 C211 -1.1(3)
C214 C215 C216 O2 -179.2(3)
C214 C215 C216 C211 -0.2(5)
C212 C211 C216 O2 179.2(3)
N2 C211 C216 O2 -0.4(4)
C212 C211 C216 C215 0.0(5)
N2 C211 C216 C215 -179.6(3)
C121 Rh1 C221 C222 -85.5(3)
N1 Rh1 C221 C222 -5.0(3)
N2 Rh1 C221 C222 179.0(3)
N4 Rh1 C221 C222 119.7(11)
N3 Rh1 C221 C222 90.7(3)
C121 Rh1 C221 C226 94.2(2)
N1 Rh1 C221 C226 174.7(2)
N2 Rh1 C221 C226 -1.3(2)
N4 Rh1 C221 C226 -60.6(12)
N3 Rh1 C221 C226 -89.6(2)
C226 C221 C222 C223 -0.7(5)
Rh1 C221 C222 C223 178.9(3)
C221 C222 C223 C224 1.0(5)
C222 C223 C224 C225 0.0(6)
C223 C224 C225 C226 -1.3(6)
C224 C225 C226 C221 1.6(6)
C224 C225 C226 C227 -179.6(3)
C222 C221 C226 C225 -0.6(5)
Rh1 C221 C226 C225 179.7(3)
C222 C221 C226 C227 -179.5(3)
Rh1 C221 C226 C227 0.8(4)
C216 O2 C227 N2 2.4(4)
C216 O2 C227 C226 -177.3(3)
C225 C226 C227 N2 -178.3(3)
C221 C226 C227 N2 0.6(4)
C225 C226 C227 O2 1.4(6)
C221 C226 C227 O2 -179.7(3)
N3 C311 C312 C313 -1.1(6)
C311 C312 C313 C314 -0.4(6)
C312 C313 C314 C315 0.8(5)
C313 C314 C315 N3 0.1(5)
C313 C314 C315 C321 -179.3(3)
N3 C315 C321 N4 1.3(4)
C314 C315 C321 N4 -179.2(3)
N3 C315 C321 C322 -177.1(3)
C314 C315 C321 C322 2.4(5)
N4 C321 C322 C323 -0.1(4)
C315 C321 C322 C323 178.3(3)
C321 C322 C323 N5 -0.1(4)
C123 C122 C121 C126 1.4(5)
C123 C122 C121 Rh1 -176.7(2)
C125 C126 C121 C122 -1.7(5)
C117 C126 C121 C122 -179.7(3)
C125 C126 C121 Rh1 176.6(3)
C117 C126 C121 Rh1 -1.3(3)
C221 Rh1 C121 C122 -89.6(3)
N1 Rh1 C121 C122 177.6(3)
N2 Rh1 C121 C122 -9.4(3)
N4 Rh1 C121 C122 88.1(3)
N3 Rh1 C121 C122 123.4(9)
C221 Rh1 C121 C126 92.3(2)
N1 Rh1 C121 C126 -0.5(2)
N2 Rh1 C121 C126 172.5(2)
N4 Rh1 C121 C126 -90.0(2)
N3 Rh1 C121 C126 -54.7(10)
O1 C117 N1 C111 -0.3(3)
C126 C117 N1 C111 -179.7(3)
O1 C117 N1 Rh1 175.38(19)
C126 C117 N1 Rh1 -4.0(3)
C112 C111 N1 C117 -177.9(3)
C116 C111 N1 C117 0.2(3)
C112 C111 N1 Rh1 8.4(6)
C116 C111 N1 Rh1 -173.6(2)
C121 Rh1 N1 C117 2.4(2)
C221 Rh1 N1 C117 -83.6(2)
N2 Rh1 N1 C117 -55.1(8)
N4 Rh1 N1 C117 100.9(2)
N3 Rh1 N1 C117 176.8(2)
C121 Rh1 N1 C111 175.8(3)
C221 Rh1 N1 C111 89.8(3)
N2 Rh1 N1 C111 118.3(7)
N4 Rh1 N1 C111 -85.7(3)
N3 Rh1 N1 C111 -9.8(3)
O2 C227 N2 C211 -2.6(4)
C226 C227 N2 C211 177.1(3)
O2 C227 N2 Rh1 178.6(2)
C226 C227 N2 Rh1 -1.7(4)
C212 C211 N2 C227 -177.8(3)
C216 C211 N2 C227 1.7(3)
C212 C211 N2 Rh1 0.4(6)
C216 C211 N2 Rh1 180.0(3)
C121 Rh1 N2 C227 -83.9(2)
C221 Rh1 N2 C227 1.6(2)
N1 Rh1 N2 C227 -27.3(8)
N4 Rh1 N2 C227 176.8(2)
N3 Rh1 N2 C227 101.1(2)
C121 Rh1 N2 C211 97.9(3)
C221 Rh1 N2 C211 -176.6(3)
N1 Rh1 N2 C211 154.5(6)
N4 Rh1 N2 C211 -1.3(3)
N3 Rh1 N2 C211 -77.1(3)
C312 C311 N3 C315 2.0(5)
C312 C311 N3 Rh1 -175.0(3)
C314 C315 N3 C311 -1.5(4)
C321 C315 N3 C311 178.0(3)
C314 C315 N3 Rh1 175.8(2)
C321 C315 N3 Rh1 -4.7(3)
C121 Rh1 N3 C311 145.7(8)
C221 Rh1 N3 C311 -0.9(3)
N1 Rh1 N3 C311 92.1(3)
N2 Rh1 N3 C311 -81.3(3)
N4 Rh1 N3 C311 -178.2(3)
C121 Rh1 N3 C315 -31.4(10)
C221 Rh1 N3 C315 -178.0(2)
N1 Rh1 N3 C315 -85.0(2)
N2 Rh1 N3 C315 101.6(2)
N4 Rh1 N3 C315 4.7(2)
C322 C321 N4 N5 0.3(3)
C315 C321 N4 N5 -178.4(2)
C322 C321 N4 Rh1 -178.4(2)
C315 C321 N4 Rh1 2.9(3)
C121 Rh1 N4 N5 -6.2(3)
C221 Rh1 N4 N5 148.3(11)
N1 Rh1 N4 N5 -86.9(3)
N2 Rh1 N4 N5 89.7(3)
N3 Rh1 N4 N5 177.9(3)
C121 Rh1 N4 C321 171.9(2)
C221 Rh1 N4 C321 -33.5(12)
N1 Rh1 N4 C321 91.2(2)
N2 Rh1 N4 C321 -92.2(2)
N3 Rh1 N4 C321 -4.0(2)
C321 N4 N5 C323 -0.3(3)
Rh1 N4 N5 C323 177.9(2)
C322 C323 N5 N4 0.3(4)
